data_2234575
loop_
_publ_author_name
'Demirta\,s, G\"une\,s'
'Dege, Necmi'
'Al-Shehri, Mona M.'
'El-Emam, Ali A.'
'El-Brollosy, Nasser R.'
'B\"uy\"ukg\"ung\"or, Orhan'

_publ_section_title
;
 1-(Adamantan-1-yl)-3-(4-fluorophenyl)thiourea
;
_journal_coeditor_code CV5285
_journal_issue 5
_journal_name_full 'Acta Crystallographica Section E'
_journal_page_first o1523
_journal_paper_doi 10.1107/S1600536812017515
_journal_volume 68
_journal_year 2012
_chemical_formula_iupac 'C17 H21 F N2 S'
_chemical_formula_moiety 'C17 H21 F N2 S'
_chemical_formula_sum 'C17 H21 F N2 S'
_chemical_formula_weight 304.42
_chemical_name_systematic
;
1-(Adamantan-1-yl)-3-(4-fluorophenyl)thiourea
;
_space_group_IT_number 2
_symmetry_cell_setting triclinic
_symmetry_space_group_name_Hall '-P 1'
_symmetry_space_group_name_H-M 'P -1'
_atom_sites_solution_hydrogens geom
_atom_sites_solution_primary direct
_atom_sites_solution_secondary difmap
_audit_creation_method SHELXL-97
_cell_angle_alpha 113.510(6)
_cell_angle_beta 94.721(6)
_cell_angle_gamma 94.837(6)
_cell_formula_units_Z 2
_cell_length_a 6.4274(5)
_cell_length_b 11.4727(9)
_cell_length_c 11.5870(9)
_cell_measurement_reflns_used 14319
_cell_measurement_temperature 296(2)
_cell_measurement_theta_max 27.91
_cell_measurement_theta_min 3.21
_cell_volume 774.40(11)
_computing_cell_refinement 'X-AREA (Stoe & Cie, 2002)'
_computing_data_collection 'X-AREA (Stoe & Cie, 2002)'
_computing_data_reduction 'X-RED32 (Stoe & Cie, 2002)'
_computing_molecular_graphics 'ORTEP-3 for Windows (Farrugia, 1997)'
_computing_publication_material 'WinGX (Farrugia, 1999) and PLATON (Spek, 2009)'
_computing_structure_refinement 'SHELXL97 (Sheldrick, 2008)'
_computing_structure_solution 'SHELXS97 (Sheldrick, 2008)'
_diffrn_ambient_temperature 296(2)
_diffrn_measured_fraction_theta_full 0.999
_diffrn_measured_fraction_theta_max 0.999
_diffrn_measurement_device_type 'Stoe IPDS 2'
_diffrn_measurement_method 'rotation method'
_diffrn_radiation_monochromator graphite
_diffrn_radiation_source 'fine-focus sealed tube'
_diffrn_radiation_type MoK\a
_diffrn_radiation_wavelength 0.71073
_diffrn_reflns_av_R_equivalents 0.0775
_diffrn_reflns_av_sigmaI/netI 0.0543
_diffrn_reflns_limit_h_max 7
_diffrn_reflns_limit_h_min -7
_diffrn_reflns_limit_k_max 14
_diffrn_reflns_limit_k_min -14
_diffrn_reflns_limit_l_max 14
_diffrn_reflns_limit_l_min -14
_diffrn_reflns_number 11154
_diffrn_reflns_theta_full 26.00
_diffrn_reflns_theta_max 26.00
_diffrn_reflns_theta_min 3.21
_exptl_absorpt_coefficient_mu 0.215
_exptl_absorpt_correction_T_max 0.9768
_exptl_absorpt_correction_T_min 0.8470
_exptl_absorpt_correction_type integration
_exptl_absorpt_process_details '(X-RED32; Stoe & Cie, 2002)'
_exptl_crystal_colour colourless
_exptl_crystal_density_diffrn 1.306
_exptl_crystal_density_method 'not measured'
_exptl_crystal_description prism
_exptl_crystal_F_000 324
_exptl_crystal_size_max 0.80
_exptl_crystal_size_mid 0.35
_exptl_crystal_size_min 0.11
_refine_diff_density_max 0.221
_refine_diff_density_min -0.209
_refine_ls_extinction_method none
_refine_ls_goodness_of_fit_ref 1.014
_refine_ls_hydrogen_treatment constr
_refine_ls_matrix_type full
_refine_ls_number_parameters 190
_refine_ls_number_reflns 3048
_refine_ls_number_restraints 0
_refine_ls_restrained_S_all 1.014
_refine_ls_R_factor_all 0.0723
_refine_ls_R_factor_gt 0.0477
_refine_ls_shift/su_max 0.001
_refine_ls_shift/su_mean 0.000
_refine_ls_structure_factor_coef Fsqd
_refine_ls_weighting_details 'calc w=1/[\s^2^(Fo^2^)+(0.0575P)^2^+0.0575P] where P=(Fo^2^+2Fc^2^)/3'
_refine_ls_weighting_scheme calc
_refine_ls_wR_factor_gt 0.1084
_refine_ls_wR_factor_ref 0.1177
_reflns_number_gt 2224
_reflns_number_total 3048
_reflns_threshold_expression I>2sigma(I)
_cod_data_source_file cv5285.cif
_cod_data_source_block I
_cod_original_cell_volume 774.39(10)
_cod_database_code 2234575
_cod_database_fobs_code 2234575

loop_
_symmetry_equiv_pos_as_xyz
'x, y, z'
'-x, -y, -z'

loop_
_atom_site_type_symbol
_atom_site_label
_atom_site_fract_x
_atom_site_fract_y
_atom_site_fract_z
_atom_site_U_iso_or_equiv
_atom_site_adp_type
_atom_site_calc_flag
_atom_site_refinement_flags
_atom_site_occupancy
_atom_site_symmetry_multiplicity
C C1 0.3269(3) 0.96011(19) 0.2888(2) 0.0449(5) Uani d . 1 1
C C2 0.4940(4) 1.0491(2) 0.3639(2) 0.0522(6) Uani d . 1 1
H H2 0.4918 1.0899 0.4510 0.063 Uiso calc R 1 1
C C3 0.6639(4) 1.0781(2) 0.3108(3) 0.0603(6) Uani d . 1 1
H H3 0.7754 1.1393 0.3608 0.072 Uiso calc R 1 1
C C4 0.6651(4) 1.0152(2) 0.1836(3) 0.0579(6) Uani d . 1 1
C C5 0.5006(4) 0.9293(2) 0.1057(2) 0.0587(6) Uani d . 1 1
H H5 0.5045 0.8894 0.0186 0.070 Uiso calc R 1 1
C C6 0.3282(4) 0.9030(2) 0.1589(2) 0.0538(6) Uani d . 1 1
H H6 0.2125 0.8467 0.1073 0.065 Uiso calc R 1 1
C C7 0.0960(3) 0.80999(19) 0.3412(2) 0.0434(5) Uani d . 1 1
C C8 0.2048(3) 0.58337(18) 0.25944(19) 0.0371(4) Uani d . 1 1
C C9 -0.0095(3) 0.50477(19) 0.1946(2) 0.0414(5) Uani d . 1 1
H H9A -0.0449 0.5111 0.1145 0.050 Uiso calc R 1 1
H H9B -0.1178 0.5382 0.2481 0.050 Uiso calc R 1 1
C C10 0.0005(3) 0.3639(2) 0.1715(2) 0.0484(6) Uani d . 1 1
H H10 -0.1371 0.3139 0.1315 0.058 Uiso calc R 1 1
C C11 0.0577(4) 0.3544(2) 0.2966(3) 0.0555(6) Uani d . 1 1
H H11A 0.0617 0.2654 0.2821 0.067 Uiso calc R 1 1
H H11B -0.0482 0.3873 0.3521 0.067 Uiso calc R 1 1
C C12 0.2722(4) 0.4314(2) 0.3594(3) 0.0553(6) Uani d . 1 1
H H12 0.3091 0.4242 0.4398 0.066 Uiso calc R 1 1
C C13 0.2620(3) 0.5721(2) 0.3845(2) 0.0479(5) Uani d . 1 1
H H13A 0.1572 0.6054 0.4407 0.057 Uiso calc R 1 1
H H13B 0.3972 0.6221 0.4255 0.057 Uiso calc R 1 1
C C14 0.3707(3) 0.5295(2) 0.1712(2) 0.0467(5) Uani d . 1 1
H H14A 0.3351 0.5364 0.0914 0.056 Uiso calc R 1 1
H H14B 0.5073 0.5789 0.2097 0.056 Uiso calc R 1 1
C C15 0.3806(3) 0.3894(2) 0.1469(2) 0.0524(6) Uani d . 1 1
H H15 0.4880 0.3562 0.0912 0.063 Uiso calc R 1 1
C C16 0.1668(3) 0.3114(2) 0.0831(3) 0.0565(6) Uani d . 1 1
H H16A 0.1725 0.2219 0.0662 0.068 Uiso calc R 1 1
H H16B 0.1305 0.3176 0.0030 0.068 Uiso calc R 1 1
C C17 0.4373(3) 0.3789(2) 0.2715(3) 0.0630(7) Uani d . 1 1
H H17A 0.5744 0.4269 0.3112 0.076 Uiso calc R 1 1
H H17B 0.4443 0.2899 0.2563 0.076 Uiso calc R 1 1
N N1 0.1550(3) 0.92729(17) 0.34457(19) 0.0536(5) Uani d . 1 1
H H1 0.0822 0.9873 0.3838 0.064 Uiso calc R 1 1
N N2 0.2119(3) 0.71831(16) 0.27757(18) 0.0471(5) Uani d . 1 1
H H2A 0.3069 0.7428 0.2410 0.057 Uiso calc R 1 1
F F1 0.8343(3) 1.04002(17) 0.12965(18) 0.0899(6) Uani d . 1 1
S S1 -0.10933(9) 0.78832(5) 0.41551(6) 0.0557(2) Uani d . 1 1

loop_
_atom_site_aniso_label
_atom_site_aniso_U_11
_atom_site_aniso_U_22
_atom_site_aniso_U_33
_atom_site_aniso_U_12
_atom_site_aniso_U_13
_atom_site_aniso_U_23
C1 0.0514(11) 0.0311(10) 0.0520(14) 0.0071(8) 0.0101(10) 0.0159(9)
C2 0.0629(13) 0.0420(12) 0.0466(13) 0.0011(10) 0.0050(11) 0.0140(10)
C3 0.0571(13) 0.0512(14) 0.0647(17) -0.0051(11) 0.0007(12) 0.0191(12)
C4 0.0603(14) 0.0453(12) 0.0703(17) 0.0038(10) 0.0204(12) 0.0244(12)
C5 0.0801(16) 0.0432(12) 0.0509(15) 0.0033(11) 0.0193(13) 0.0159(11)
C6 0.0588(13) 0.0428(12) 0.0504(14) -0.0041(10) 0.0040(11) 0.0119(11)
C7 0.0427(10) 0.0373(11) 0.0453(13) 0.0058(8) 0.0080(9) 0.0110(9)
C8 0.0326(9) 0.0344(10) 0.0412(12) 0.0041(7) 0.0065(8) 0.0121(8)
C9 0.0341(9) 0.0443(11) 0.0417(12) 0.0075(8) 0.0021(8) 0.0134(9)
C10 0.0326(10) 0.0395(11) 0.0594(15) -0.0005(8) 0.0024(9) 0.0076(10)
C11 0.0512(12) 0.0471(12) 0.0744(17) 0.0048(10) 0.0152(12) 0.0302(12)
C12 0.0545(13) 0.0573(14) 0.0604(15) 0.0069(10) -0.0038(11) 0.0328(12)
C13 0.0424(11) 0.0506(13) 0.0446(13) 0.0009(9) -0.0025(10) 0.0157(10)
C14 0.0389(10) 0.0433(11) 0.0569(14) 0.0084(8) 0.0149(10) 0.0171(10)
C15 0.0395(11) 0.0414(11) 0.0711(17) 0.0119(9) 0.0176(11) 0.0144(11)
C16 0.0519(12) 0.0405(12) 0.0624(16) 0.0068(10) 0.0092(11) 0.0051(11)
C17 0.0415(12) 0.0531(14) 0.098(2) 0.0128(10) 0.0018(13) 0.0353(14)
N1 0.0594(11) 0.0350(9) 0.0655(13) 0.0110(8) 0.0234(10) 0.0158(9)
N2 0.0465(9) 0.0376(9) 0.0614(12) 0.0091(7) 0.0235(9) 0.0207(9)
F1 0.0811(10) 0.0808(11) 0.1042(14) -0.0079(8) 0.0415(10) 0.0320(10)
S1 0.0505(3) 0.0416(3) 0.0672(4) 0.0066(2) 0.0261(3) 0.0106(3)

loop_
_atom_type_symbol
_atom_type_description
_atom_type_scat_dispersion_real
_atom_type_scat_dispersion_imag
_atom_type_scat_source
C C 0.0033 0.0016 'International Tables Vol C Tables 4.2.6.8 and 6.1.1.4'
H H 0.0000 0.0000 'International Tables Vol C Tables 4.2.6.8 and 6.1.1.4'
N N 0.0061 0.0033 'International Tables Vol C Tables 4.2.6.8 and 6.1.1.4'
F F 0.0171 0.0103 'International Tables Vol C Tables 4.2.6.8 and 6.1.1.4'
S S 0.1246 0.1234 'International Tables Vol C Tables 4.2.6.8 and 6.1.1.4'

loop_
_geom_angle_atom_site_label_1
_geom_angle_atom_site_label_2
_geom_angle_atom_site_label_3
_geom_angle
C2 C1 C6 119.4(2)
C2 C1 N1 120.3(2)
C6 C1 N1 120.3(2)
C3 C2 C1 120.5(2)
C3 C2 H2 119.7
C1 C2 H2 119.7
C4 C3 C2 118.5(2)
C4 C3 H3 120.7
C2 C3 H3 120.7
C3 C4 F1 119.4(2)
C3 C4 C5 122.7(2)
F1 C4 C5 117.8(2)
C4 C5 C6 118.5(2)
C4 C5 H5 120.7
C6 C5 H5 120.7
C5 C6 C1 120.2(2)
C5 C6 H6 119.9
C1 C6 H6 119.9
N2 C7 N1 115.40(17)
N2 C7 S1 125.04(16)
N1 C7 S1 119.56(14)
N2 C8 C13 111.51(17)
N2 C8 C14 105.19(16)
C13 C8 C14 109.26(17)
N2 C8 C9 112.54(16)
C13 C8 C9 109.88(16)
C14 C8 C9 108.27(16)
C8 C9 C10 109.31(16)
C8 C9 H9A 109.8
C10 C9 H9A 109.8
C8 C9 H9B 109.8
C10 C9 H9B 109.8
H9A C9 H9B 108.3
C11 C10 C16 109.86(19)
C11 C10 C9 109.71(18)
C16 C10 C9 109.11(19)
C11 C10 H10 109.4
C16 C10 H10 109.4
C9 C10 H10 109.4
C10 C11 C12 109.87(19)
C10 C11 H11A 109.7
C12 C11 H11A 109.7
C10 C11 H11B 109.7
C12 C11 H11B 109.7
H11A C11 H11B 108.2
C17 C12 C11 109.3(2)
C17 C12 C13 109.9(2)
C11 C12 C13 109.09(18)
C17 C12 H12 109.5
C11 C12 H12 109.5
C13 C12 H12 109.5
C8 C13 C12 109.58(18)
C8 C13 H13A 109.8
C12 C13 H13A 109.8
C8 C13 H13B 109.8
C12 C13 H13B 109.8
H13A C13 H13B 108.2
C15 C14 C8 110.05(17)
C15 C14 H14A 109.7
C8 C14 H14A 109.7
C15 C14 H14B 109.7
C8 C14 H14B 109.7
H14A C14 H14B 108.2
C17 C15 C14 109.59(19)
C17 C15 C16 109.8(2)
C14 C15 C16 109.42(18)
C17 C15 H15 109.3
C14 C15 H15 109.3
C16 C15 H15 109.3
C15 C16 C10 108.83(18)
C15 C16 H16A 109.9
C10 C16 H16A 109.9
C15 C16 H16B 109.9
C10 C16 H16B 109.9
H16A C16 H16B 108.3
C15 C17 C12 109.70(18)
C15 C17 H17A 109.7
C12 C17 H17A 109.7
C15 C17 H17B 109.7
C12 C17 H17B 109.7
H17A C17 H17B 108.2
C7 N1 C1 125.69(17)
C7 N1 H1 117.2
C1 N1 H1 117.2
C7 N2 C8 131.37(17)
C7 N2 H2A 114.3
C8 N2 H2A 114.3

loop_
_geom_bond_atom_site_label_1
_geom_bond_atom_site_label_2
_geom_bond_distance
C1 C2 1.381(3)
C1 C6 1.383(3)
C1 N1 1.421(3)
C2 C3 1.376(3)
C2 H2 0.9300
C3 C4 1.359(4)
C3 H3 0.9300
C4 F1 1.362(3)
C4 C5 1.364(4)
C5 C6 1.380(3)
C5 H5 0.9300
C6 H6 0.9300
C7 N2 1.345(2)
C7 N1 1.351(3)
C7 S1 1.687(2)
C8 N2 1.473(2)
C8 C13 1.524(3)
C8 C14 1.533(3)
C8 C9 1.535(3)
C9 C10 1.537(3)
C9 H9A 0.9700
C9 H9B 0.9700
C10 C11 1.514(4)
C10 C16 1.533(3)
C10 H10 0.9800
C11 C12 1.526(3)
C11 H11A 0.9700
C11 H11B 0.9700
C12 C17 1.524(3)
C12 C13 1.530(3)
C12 H12 0.9800
C13 H13A 0.9700
C13 H13B 0.9700
C14 C15 1.526(3)
C14 H14A 0.9700
C14 H14B 0.9700
C15 C17 1.514(4)
C15 C16 1.527(3)
C15 H15 0.9800
C16 H16A 0.9700
C16 H16B 0.9700
C17 H17A 0.9700
C17 H17B 0.9700
N1 H1 0.8600
N2 H2A 0.8600

loop_
_geom_hbond_atom_site_label_D
_geom_hbond_atom_site_label_H
_geom_hbond_atom_site_label_A
_geom_hbond_site_symmetry_A
_geom_hbond_distance_DH
_geom_hbond_distance_HA
_geom_hbond_distance_DA
_geom_hbond_angle_DHA
N1 H1 S1 2_576 0.86 2.67 3.3939(19) 142.3

loop_
_geom_torsion_atom_site_label_1
_geom_torsion_atom_site_label_2
_geom_torsion_atom_site_label_3
_geom_torsion_atom_site_label_4
_geom_torsion
C6 C1 C2 C3 -2.1(3)
N1 C1 C2 C3 177.9(2)
C1 C2 C3 C4 -1.4(4)
C2 C3 C4 F1 -178.3(2)
C2 C3 C4 C5 3.3(4)
C3 C4 C5 C6 -1.6(4)
F1 C4 C5 C6 179.9(2)
C4 C5 C6 C1 -1.9(4)
C2 C1 C6 C5 3.7(3)
N1 C1 C6 C5 -176.2(2)
N2 C8 C9 C10 176.37(17)
C13 C8 C9 C10 -58.7(2)
C14 C8 C9 C10 60.5(2)
C8 C9 C10 C11 59.0(2)
C8 C9 C10 C16 -61.4(2)
C16 C10 C11 C12 59.6(2)
C9 C10 C11 C12 -60.3(2)
C10 C11 C12 C17 -59.4(2)
C10 C11 C12 C13 60.7(2)
N2 C8 C13 C12 -174.86(16)
C14 C8 C13 C12 -59.0(2)
C9 C8 C13 C12 59.6(2)
C17 C12 C13 C8 59.6(2)
C11 C12 C13 C8 -60.2(2)
N2 C8 C14 C15 179.09(18)
C13 C8 C14 C15 59.3(2)
C9 C8 C14 C15 -60.4(2)
C8 C14 C15 C17 -59.6(2)
C8 C14 C15 C16 60.8(3)
C17 C15 C16 C10 59.9(2)
C14 C15 C16 C10 -60.4(3)
C11 C10 C16 C15 -59.5(3)
C9 C10 C16 C15 60.9(3)
C14 C15 C17 C12 59.6(2)
C16 C15 C17 C12 -60.6(2)
C11 C12 C17 C15 59.8(3)
C13 C12 C17 C15 -59.8(3)
N2 C7 N1 C1 -0.8(3)
S1 C7 N1 C1 178.58(18)
C2 C1 N1 C7 -117.2(3)
C6 C1 N1 C7 62.7(3)
N1 C7 N2 C8 176.0(2)
S1 C7 N2 C8 -3.4(4)
C13 C8 N2 C7 -64.7(3)
C14 C8 N2 C7 177.0(2)
C9 C8 N2 C7 59.3(3)

loop_
_cod_related_entry_id
_cod_related_entry_database
_cod_related_entry_code
1 ChemSpider 3433287
